data_7233122
loop_
_publ_author_name
'Virendra Kumar Rai'
'Masayoshi Nishiura'
'Masanori Takimoto'
'Zhaomin Hou'

_publ_section_title
;
 Guanidinate ligated iridium(III) complexes with various cyclometalated
 ligands: synthesis, structure, and highly efficient electrophosphorescent
 properties with a wide range of emission colours
;
_journal_name_full 'Journal of Materials Chemistry C'
_journal_page_first 677
_journal_page_last 689
_journal_paper_doi 10.1039/C2TC00242F
_journal_volume 1
_journal_year 2013
_chemical_formula_sum 'C45 H40 Ir N5 O2'
_chemical_formula_weight 875.02
_space_group_IT_number 2
_space_group_name_Hall '-P 1'
_space_group_name_H-M_alt 'P -1'
_symmetry_cell_setting triclinic
_symmetry_space_group_name_H-M 'P -1'
_atom_sites_solution_hydrogens geom
_atom_sites_solution_primary direct
_atom_sites_solution_secondary difmap
_cell_angle_alpha 88.939(13)
_cell_angle_beta 89.100(12)
_cell_angle_gamma 87.355(12)
_cell_formula_units_Z 4
_cell_length_a 9.130(8)
_cell_length_b 17.026(14)
_cell_length_c 24.47(2)
_cell_measurement_reflns_used 320
_cell_measurement_temperature 173(2)
_cell_measurement_theta_max 25
_cell_measurement_theta_min 2
_cell_volume 3799(6)
_computing_cell_refinement 'Bruker SMART'
_computing_data_collection 'Bruker SMART'
_computing_data_reduction 'Bruker SHELXTL'
_computing_molecular_graphics 'Bruker SHELXTL'
_computing_publication_material 'Bruker SHELXTL'
_computing_structure_refinement 'SHELXL-97 (Sheldrick, 1997)'
_computing_structure_solution 'SHELXS-97 (Sheldrick, 1990)'
_diffrn_ambient_temperature 173(2)
_diffrn_measured_fraction_theta_full 0.957
_diffrn_measured_fraction_theta_max 0.957
_diffrn_measurement_device_type 'CCD area detector'
_diffrn_measurement_method 'phi and omega scans'
_diffrn_radiation_monochromator graphite
_diffrn_radiation_source 'fine-focus sealed tube'
_diffrn_radiation_type MoK\a
_diffrn_radiation_wavelength 0.71073
_diffrn_reflns_av_R_equivalents 0.0545
_diffrn_reflns_av_sigmaI/netI 0.1525
_diffrn_reflns_limit_h_max 10
_diffrn_reflns_limit_h_min -10
_diffrn_reflns_limit_k_max 20
_diffrn_reflns_limit_k_min -16
_diffrn_reflns_limit_l_max 27
_diffrn_reflns_limit_l_min -29
_diffrn_reflns_number 20097
_diffrn_reflns_theta_full 25.34
_diffrn_reflns_theta_max 25.34
_diffrn_reflns_theta_min 1.47
_exptl_absorpt_coefficient_mu 3.560
_exptl_absorpt_correction_T_max 0.4148
_exptl_absorpt_correction_T_min 0.3301
_exptl_absorpt_correction_type multi-scan
_exptl_absorpt_process_details SADABS
_exptl_crystal_colour yellow
_exptl_crystal_density_diffrn 1.530
_exptl_crystal_density_method 'not measured'
_exptl_crystal_description prism
_exptl_crystal_F_000 1752
_exptl_crystal_size_max 0.40
_exptl_crystal_size_mid 0.30
_exptl_crystal_size_min 0.30
_refine_diff_density_max 3.956
_refine_diff_density_min -2.947
_refine_diff_density_rms 0.227
_refine_ls_extinction_method none
_refine_ls_goodness_of_fit_ref 1.117
_refine_ls_hydrogen_treatment none
_refine_ls_matrix_type full
_refine_ls_number_parameters 895
_refine_ls_number_reflns 13267
_refine_ls_number_restraints 0
_refine_ls_restrained_S_all 1.117
_refine_ls_R_factor_all 0.1298
_refine_ls_R_factor_gt 0.0920
_refine_ls_shift/su_max 0.001
_refine_ls_shift/su_mean 0.000
_refine_ls_structure_factor_coef Fsqd
_refine_ls_weighting_details 'calc w=1/[\s^2^(Fo^2^)+(0.0562P)^2^+83.0437P] where P=(Fo^2^+2Fc^2^)/3'
_refine_ls_weighting_scheme calc
_refine_ls_wR_factor_gt 0.2130
_refine_ls_wR_factor_ref 0.2235
_reflns_number_gt 8584
_reflns_number_total 13267
_reflns_threshold_expression >2sigma(I)
_cod_data_source_file J-Chem-Mat-C-2013-1-677-3.cif
_cod_data_source_block 5
_cod_original_cell_volume 3798(5)
_cod_original_sg_symbol_H-M P-1
_cod_database_code 7233122

loop_
_symmetry_equiv_pos_as_xyz
'x, y, z'
'-x, -y, -z'

loop_
_atom_site_label
_atom_site_type_symbol
_atom_site_fract_x
_atom_site_fract_y
_atom_site_fract_z
_atom_site_U_iso_or_equiv
_atom_site_adp_type
_atom_site_occupancy
_atom_site_symmetry_multiplicity
_atom_site_calc_flag
_atom_site_refinement_flags
_atom_site_disorder_assembly
_atom_site_disorder_group
Ir1 Ir 0.29267(7) 0.70361(4) 0.09330(3) 0.0212(2) Uani 1 1 d . . .
Ir2 Ir 0.73208(7) 0.21485(4) 0.40270(3) 0.0227(2) Uani 1 1 d . . .
N1 N 0.3582(16) 0.5831(9) 0.0913(5) 0.027(4) Uani 1 1 d . . .
N2 N 0.2384(16) 0.8207(8) 0.0832(5) 0.023(3) Uani 1 1 d . . .
N3 N 0.3564(15) 0.7211(9) 0.1778(6) 0.026(3) Uani 1 1 d . . .
N4 N 0.1317(14) 0.6829(8) 0.1574(6) 0.023(3) Uani 1 1 d . . .
N5 N 0.1804(17) 0.7006(8) 0.2555(5) 0.029(4) Uani 1 1 d . . .
N6 N 0.6794(15) 0.0981(8) 0.4165(6) 0.024(3) Uani 1 1 d . . .
N7 N 0.7841(14) 0.3310(9) 0.4048(5) 0.028(4) Uani 1 1 d . . .
N8 N 0.6631(15) 0.2234(8) 0.3161(6) 0.022(3) Uani 1 1 d . . .
N9 N 0.8938(16) 0.1828(8) 0.3379(5) 0.024(3) Uani 1 1 d . . .
N10 N 0.8341(16) 0.1905(8) 0.2421(6) 0.024(3) Uani 1 1 d . . .
O1 O 0.2975(16) 0.9384(7) 0.0485(6) 0.047(4) Uani 1 1 d . . .
O2 O 0.3554(14) 0.4715(7) 0.0483(5) 0.034(3) Uani 1 1 d . . .
O3 O 0.6965(15) -0.0075(8) 0.4715(6) 0.042(4) Uani 1 1 d . . .
O4 O 0.7254(13) 0.4522(7) 0.4344(5) 0.033(3) Uani 1 1 d . . .
C1 C 0.1992(19) 0.6718(11) 0.0214(8) 0.0308(13) Uani 1 1 d . . .
C2 C 0.4698(16) 0.7385(10) 0.0475(6) 0.018(4) Uani 1 1 d . . .
C3 C 0.2153(19) 0.5884(10) 0.0112(7) 0.028(4) Uani 1 1 d . . .
C4 C 0.1177(19) 0.7186(12) -0.0164(7) 0.0308(13) Uani 1 1 d . . .
H19 H 0.1042 0.7737 -0.0115 0.037 Uiso 1 1 d R . .
C5 C 0.056(2) 0.6827(13) -0.0624(7) 0.035(5) Uani 1 1 d . . .
H18 H 0.0057 0.7146 -0.0891 0.042 Uiso 1 1 d R . .
C6 C 0.0667(19) 0.6027(13) -0.0687(8) 0.036(5) Uani 1 1 d . . .
H17 H 0.0161 0.5802 -0.0978 0.043 Uiso 1 1 d R . .
C7 C 0.149(2) 0.5539(12) -0.0341(8) 0.038(5) Uani 1 1 d . . .
H16 H 0.1617 0.4991 -0.0405 0.046 Uiso 1 1 d R . .
C8 C 0.3049(19) 0.5480(11) 0.0516(8) 0.0308(13) Uani 1 1 d . . .
C9 C 0.455(2) 0.5313(9) 0.1192(8) 0.029(4) Uani 1 1 d . . .
C10 C 0.453(2) 0.4610(12) 0.0922(8) 0.035(5) Uani 1 1 d . . .
C11 C 0.535(2) 0.3933(11) 0.1080(9) 0.041(5) Uani 1 1 d . . .
H21 H 0.5331 0.3452 0.0891 0.049 Uiso 1 1 d R . .
C12 C 0.621(2) 0.4023(12) 0.1533(9) 0.041(5) Uani 1 1 d . . .
H25 H 0.6774 0.3578 0.1667 0.049 Uiso 1 1 d R . .
C13 C 0.630(2) 0.4724(12) 0.1807(8) 0.037(5) Uani 1 1 d . . .
H26 H 0.6936 0.4753 0.2109 0.044 Uiso 1 1 d R . .
C14 C 0.5457(19) 0.5397(11) 0.1639(7) 0.030(4) Uani 1 1 d . . .
H22 H 0.5498 0.5882 0.1822 0.036 Uiso 1 1 d R . .
C15 C 0.4732(19) 0.8204(10) 0.0377(7) 0.025(4) Uani 1 1 d . . .
C16 C 0.587(2) 0.8565(13) 0.0086(8) 0.039(5) Uani 1 1 d . . .
H3 H 0.5822 0.9112 0.0003 0.047 Uiso 1 1 d R . .
C17 C 0.706(2) 0.8085(14) -0.0074(8) 0.049(6) Uani 1 1 d . . .
H5 H 0.7882 0.8315 -0.0243 0.058 Uiso 1 1 d R . .
C18 C 0.7062(19) 0.7268(11) 0.0005(7) 0.0308(13) Uani 1 1 d . . .
H4A H 0.7863 0.6946 -0.0127 0.037 Uiso 1 1 d R . .
C19 C 0.589(2) 0.6924(13) 0.0289(7) 0.035(5) Uani 1 1 d . . .
H6 H 0.5912 0.6370 0.0347 0.042 Uiso 1 1 d R . .
C20 C 0.3377(19) 0.8612(11) 0.0565(8) 0.0308(13) Uani 1 1 d . . .
C21 C 0.1150(19) 0.8711(11) 0.0922(8) 0.0308(13) Uani 1 1 d . . .
C22 C 0.155(2) 0.9461(11) 0.0700(9) 0.040(5) Uani 1 1 d . . .
C23 C 0.060(3) 1.0126(15) 0.0714(11) 0.070(8) Uani 1 1 d . . .
H13 H 0.0870 1.0619 0.0565 0.084 Uiso 1 1 d R . .
C24 C -0.077(3) 1.0028(14) 0.0953(12) 0.072(8) Uani 1 1 d . . .
H12 H -0.1453 1.0465 0.0984 0.086 Uiso 1 1 d R . .
C25 C -0.115(3) 0.9287(14) 0.1151(10) 0.057(7) Uani 1 1 d . . .
H11 H -0.2118 0.9228 0.1292 0.069 Uiso 1 1 d R . .
C26 C -0.019(2) 0.8647(11) 0.1153(8) 0.037(5) Uani 1 1 d . . .
H9 H -0.0466 0.8160 0.1310 0.044 Uiso 1 1 d R . .
C27 C 0.2218(19) 0.7000(11) 0.1973(7) 0.027(4) Uani 1 1 d . . .
C28 C 0.0033(19) 0.6347(11) 0.1685(7) 0.028(4) Uani 1 1 d . . .
H28 H -0.0621 0.6620 0.1960 0.034 Uiso 1 1 d R . .
C29 C -0.0798(19) 0.6304(12) 0.1142(7) 0.034(5) Uani 1 1 d . . .
H29A H -0.0981 0.6836 0.0992 0.050 Uiso 1 1 d R . .
H29B H -0.1735 0.6057 0.1209 0.050 Uiso 1 1 d R . .
H29C H -0.0206 0.5991 0.0880 0.050 Uiso 1 1 d R . .
C30 C 0.048(2) 0.5535(13) 0.1906(10) 0.053(6) Uani 1 1 d . . .
H30A H 0.1161 0.5271 0.1646 0.080 Uiso 1 1 d R . .
H30B H -0.0391 0.5228 0.1956 0.080 Uiso 1 1 d R . .
H30C H 0.0969 0.5580 0.2258 0.080 Uiso 1 1 d R . .
C31 C 0.4645(19) 0.7648(11) 0.2087(7) 0.028(4) Uani 1 1 d . . .
H31 H 0.4819 0.7377 0.2447 0.034 Uiso 1 1 d R . .
C32 C 0.607(2) 0.7618(15) 0.1752(9) 0.061(8) Uani 1 1 d . . .
H32A H 0.6161 0.7121 0.1555 0.092 Uiso 1 1 d R . .
H32B H 0.6903 0.7655 0.1996 0.092 Uiso 1 1 d R . .
H32C H 0.6055 0.8059 0.1489 0.092 Uiso 1 1 d R . .
C33 C 0.410(2) 0.8497(14) 0.2184(13) 0.083(11) Uani 1 1 d . . .
H33A H 0.3587 0.8703 0.1859 0.124 Uiso 1 1 d R . .
H33B H 0.4938 0.8819 0.2254 0.124 Uiso 1 1 d R . .
H33C H 0.3428 0.8513 0.2500 0.124 Uiso 1 1 d R . .
C34 C 0.0447(19) 0.7390(12) 0.2716(7) 0.027(4) Uani 1 1 d . . .
C35 C -0.0478(19) 0.6995(14) 0.3065(8) 0.040(5) Uani 1 1 d . . .
H35 H -0.0202 0.6484 0.3201 0.048 Uiso 1 1 d R . .
C36 C 0.008(2) 0.8156(13) 0.2538(8) 0.043(5) Uani 1 1 d . . .
H36 H 0.0737 0.8423 0.2304 0.051 Uiso 1 1 d R . .
C37 C -0.184(2) 0.7361(12) 0.3221(8) 0.0308(13) Uani 1 1 d . . .
H37 H -0.2526 0.7079 0.3434 0.037 Uiso 1 1 d R . .
C38 C -0.126(3) 0.8545(15) 0.2702(11) 0.062(7) Uani 1 1 d . . .
H38 H -0.1539 0.9060 0.2574 0.075 Uiso 1 1 d R . .
C39 C -0.215(3) 0.8107(17) 0.3074(10) 0.071(9) Uani 1 1 d . . .
H39 H -0.3022 0.8364 0.3215 0.085 Uiso 1 1 d R . .
C40 C 0.2869(19) 0.7025(11) 0.3480(7) 0.028(4) Uani 1 1 d . . .
H40 H 0.2260 0.7474 0.3567 0.034 Uiso 1 1 d R . .
C41 C 0.472(2) 0.6057(12) 0.3762(8) 0.041(5) Uani 1 1 d . . .
H41 H 0.5380 0.5841 0.4026 0.049 Uiso 1 1 d R . .
C42 C 0.2760(18) 0.6697(10) 0.2950(7) 0.023(4) Uani 1 1 d . . .
C43 C 0.366(2) 0.6025(11) 0.2850(7) 0.030(4) Uani 1 1 d . . .
H43 H 0.3610 0.5778 0.2507 0.036 Uiso 1 1 d R . .
C44 C 0.462(2) 0.5713(10) 0.3237(8) 0.035(5) Uani 1 1 d . . .
H44 H 0.5219 0.5259 0.3153 0.042 Uiso 1 1 d R . .
C45 C 0.382(2) 0.6718(12) 0.3874(7) 0.033(5) Uani 1 1 d . . .
H45 H 0.3853 0.6959 0.4220 0.040 Uiso 1 1 d R . .
C46 C 0.8337(17) 0.1910(10) 0.4748(7) 0.024(4) Uani 1 1 d . . .
C47 C 0.824(2) 0.1137(10) 0.4967(7) 0.032(5) Uani 1 1 d . . .
C48 C 0.891(2) 0.0853(13) 0.5452(8) 0.044(5) Uani 1 1 d . . .
H48 H 0.8839 0.0323 0.5575 0.053 Uiso 1 1 d R . .
C49 C 0.969(2) 0.1406(15) 0.5745(8) 0.046(6) Uani 1 1 d . . .
H49 H 1.0165 0.1244 0.6073 0.055 Uiso 1 1 d R . .
C50 C 0.976(2) 0.2157(13) 0.5564(8) 0.038(5) Uani 1 1 d . . .
H50 H 1.0297 0.2511 0.5769 0.045 Uiso 1 1 d R . .
C51 C 0.907(2) 0.2433(11) 0.5087(7) 0.028(4) Uani 1 1 d . . .
H51 H 0.9101 0.2974 0.4987 0.034 Uiso 1 1 d R . .
C52 C 0.737(2) 0.0690(10) 0.4617(7) 0.031(5) Uani 1 1 d . . .
C53 C 0.500(2) 0.0417(11) 0.3490(7) 0.031(5) Uani 1 1 d . . .
H53 H 0.4873 0.0864 0.3254 0.038 Uiso 1 1 d R . .
C54 C 0.5925(19) 0.0426(10) 0.3944(8) 0.030(4) Uani 1 1 d . . .
C55 C 0.607(2) -0.0257(10) 0.4285(8) 0.032(5) Uani 1 1 d . . .
C56 C 0.533(3) -0.0924(12) 0.4201(10) 0.060(7) Uani 1 1 d . . .
H56 H 0.5404 -0.1365 0.4443 0.072 Uiso 1 1 d R . .
C57 C 0.446(2) -0.0918(13) 0.3740(10) 0.048(6) Uani 1 1 d . . .
H57 H 0.3968 -0.1381 0.3657 0.058 Uiso 1 1 d R . .
C58 C 0.427(2) -0.0264(11) 0.3398(9) 0.040(5) Uani 1 1 d . . .
H58 H 0.3637 -0.0284 0.3096 0.049 Uiso 1 1 d R . .
C59 C 0.5523(19) 0.2603(11) 0.4425(8) 0.0308(13) Uani 1 1 d . . .
C60 C 0.5544(18) 0.3460(10) 0.4511(7) 0.026(4) Uani 1 1 d . . .
C61 C 0.432(2) 0.3867(13) 0.4738(9) 0.045(6) Uani 1 1 d . . .
H61 H 0.4348 0.4419 0.4784 0.054 Uiso 1 1 d R . .
C62 C 0.310(2) 0.3492(14) 0.4889(8) 0.046(6) Uani 1 1 d . . .
H62 H 0.2282 0.3785 0.5037 0.055 Uiso 1 1 d R . .
C63 C 0.303(2) 0.2665(14) 0.4834(8) 0.044(6) Uani 1 1 d . . .
H63 H 0.2178 0.2404 0.4947 0.053 Uiso 1 1 d R . .
C64 C 0.427(2) 0.2233(11) 0.4603(8) 0.034(5) Uani 1 1 d . . .
H64 H 0.4230 0.1679 0.4570 0.041 Uiso 1 1 d R . .
C65 C 0.6841(19) 0.3756(11) 0.4349(8) 0.0308(13) Uani 1 1 d . . .
C66 C 0.9040(19) 0.3792(11) 0.3918(8) 0.0308(13) Uani 1 1 d . . .
C67 C 1.0409(19) 0.3625(11) 0.3650(8) 0.035(5) Uani 1 1 d . . .
H67 H 1.0675 0.3122 0.3507 0.042 Uiso 1 1 d R . .
C68 C 1.133(2) 0.4252(13) 0.3612(9) 0.043(5) Uani 1 1 d . . .
H68 H 1.2272 0.4169 0.3450 0.052 Uiso 1 1 d R . .
C69 C 0.864(2) 0.4532(10) 0.4099(7) 0.031(4) Uani 1 1 d . . .
C70 C 0.955(3) 0.5158(12) 0.4059(11) 0.060(7) Uani 1 1 d . . .
H70 H 0.9275 0.5662 0.4197 0.072 Uiso 1 1 d R . .
C71 C 1.091(3) 0.4998(14) 0.3801(10) 0.061(7) Uani 1 1 d . . .
H71 H 1.1571 0.5411 0.3753 0.074 Uiso 1 1 d R . .
C72 C 0.798(2) 0.1990(11) 0.2986(8) 0.0308(13) Uani 1 1 d . . .
C73 C 0.5508(19) 0.2696(11) 0.2869(7) 0.028(4) Uani 1 1 d . . .
H73 H 0.5691 0.2618 0.2469 0.033 Uiso 1 1 d R . .
C74 C 0.4024(19) 0.2409(12) 0.3003(9) 0.042(5) Uani 1 1 d . . .
H74A H 0.3866 0.1932 0.2797 0.063 Uiso 1 1 d R . .
H74B H 0.3276 0.2817 0.2905 0.063 Uiso 1 1 d R . .
H74C H 0.3956 0.2290 0.3395 0.063 Uiso 1 1 d R . .
C75 C 0.560(2) 0.3595(10) 0.2980(8) 0.039(5) Uani 1 1 d . . .
H75A H 0.5197 0.3709 0.3345 0.059 Uiso 1 1 d R . .
H75B H 0.5032 0.3899 0.2706 0.059 Uiso 1 1 d R . .
H75C H 0.6626 0.3739 0.2959 0.059 Uiso 1 1 d R . .
C76 C 1.0284(19) 0.1322(10) 0.3328(7) 0.025(4) Uani 1 1 d . . .
H76 H 1.0911 0.1538 0.3027 0.030 Uiso 1 1 d R . .
C77 C 0.988(2) 0.0448(12) 0.3176(10) 0.049(6) Uani 1 1 d . . .
H77A H 1.0778 0.0116 0.3141 0.074 Uiso 1 1 d R . .
H77B H 0.9356 0.0460 0.2828 0.074 Uiso 1 1 d R . .
H77C H 0.9249 0.0233 0.3465 0.074 Uiso 1 1 d R . .
C78 C 1.1109(19) 0.1318(12) 0.3844(8) 0.035(5) Uani 1 1 d . . .
H78A H 1.1343 0.1858 0.3931 0.053 Uiso 1 1 d R . .
H78B H 1.2019 0.0996 0.3802 0.053 Uiso 1 1 d R . .
H78C H 1.0510 0.1099 0.4140 0.053 Uiso 1 1 d R . .
C79 C 1.061(2) 0.1802(13) 0.1870(8) 0.038(5) Uani 1 1 d . . .
H79 H 1.0419 0.1272 0.1794 0.045 Uiso 1 1 d R . .
C80 C 1.187(2) 0.2130(18) 0.1656(10) 0.064(8) Uani 1 1 d . . .
H80 H 1.2547 0.1816 0.1447 0.077 Uiso 1 1 d R . .
C81 C 0.962(2) 0.2235(13) 0.2189(7) 0.038(5) Uani 1 1 d . . .
C82 C 1.119(3) 0.3342(13) 0.2083(9) 0.053(7) Uani 1 1 d . . .
H82 H 1.1389 0.3871 0.2158 0.064 Uiso 1 1 d R . .
C83 C 0.992(2) 0.3012(11) 0.2303(8) 0.033(5) Uani 1 1 d . . .
H83 H 0.9271 0.3314 0.2531 0.040 Uiso 1 1 d R . .
C84 C 1.212(3) 0.2901(19) 0.1753(9) 0.062(8) Uani 1 1 d . . .
H84 H 1.2958 0.3128 0.1590 0.074 Uiso 1 1 d R . .
C85 C 0.715(2) 0.1855(11) 0.1510(8) 0.032(4) Uani 1 1 d . . .
H85 H 0.7680 0.2294 0.1388 0.038 Uiso 1 1 d R . .
C86 C 0.7355(19) 0.1559(11) 0.2044(7) 0.030(4) Uani 1 1 d . . .
C87 C 0.655(2) 0.0896(10) 0.2201(8) 0.033(5) Uani 1 1 d . . .
H87 H 0.6689 0.0664 0.2553 0.040 Uiso 1 1 d R . .
C88 C 0.618(2) 0.1518(12) 0.1157(8) 0.042(5) Uani 1 1 d . . .
H88 H 0.6070 0.1729 0.0797 0.050 Uiso 1 1 d R . .
C89 C 0.560(2) 0.0589(13) 0.1849(9) 0.047(6) Uani 1 1 d . . .
H89 H 0.5050 0.0156 0.1971 0.057 Uiso 1 1 d R . .
C90 C 0.539(2) 0.0882(13) 0.1319(9) 0.046(6) Uani 1 1 d . . .
H90 H 0.4724 0.0654 0.1080 0.055 Uiso 1 1 d R . .

loop_
_atom_site_aniso_label
_atom_site_aniso_U_11
_atom_site_aniso_U_22
_atom_site_aniso_U_33
_atom_site_aniso_U_23
_atom_site_aniso_U_13
_atom_site_aniso_U_12
Ir1 0.0222(4) 0.0206(4) 0.0210(4) -0.0016(3) 0.0003(3) -0.0023(3)
Ir2 0.0223(4) 0.0236(4) 0.0222(4) 0.0002(3) 0.0010(3) -0.0012(3)
N1 0.028(9) 0.044(10) 0.006(7) 0.001(6) 0.006(6) 0.010(7)
N2 0.035(9) 0.016(8) 0.017(7) -0.004(6) -0.005(6) 0.003(6)
N3 0.024(9) 0.035(9) 0.020(8) -0.005(7) -0.010(6) 0.000(7)
N4 0.013(7) 0.019(8) 0.037(9) -0.005(7) 0.003(6) -0.005(6)
N5 0.045(10) 0.029(9) 0.011(7) 0.003(6) 0.010(7) 0.000(7)
N6 0.020(8) 0.023(8) 0.029(9) 0.008(7) -0.001(7) -0.007(6)
N7 0.010(7) 0.061(11) 0.015(8) -0.017(7) -0.002(6) 0.001(7)
N8 0.020(8) 0.023(8) 0.024(8) 0.012(6) 0.000(6) -0.006(6)
N9 0.035(9) 0.018(8) 0.018(8) 0.000(6) 0.009(6) 0.000(6)
N10 0.031(9) 0.022(8) 0.019(8) 0.005(6) 0.010(7) -0.005(7)
O1 0.053(10) 0.016(7) 0.073(11) 0.016(7) -0.006(8) -0.007(6)
O2 0.044(8) 0.018(7) 0.040(8) -0.015(6) 0.003(7) 0.002(6)
O3 0.047(9) 0.036(8) 0.044(9) 0.016(7) 0.003(7) -0.006(7)
O4 0.034(8) 0.023(7) 0.042(8) -0.005(6) 0.011(6) -0.002(6)
C1 0.020(3) 0.038(4) 0.034(3) 0.000(3) -0.001(2) -0.006(3)
C2 0.005(8) 0.032(10) 0.017(9) 0.010(7) -0.003(7) -0.009(7)
C3 0.026(10) 0.031(11) 0.028(10) -0.013(8) 0.014(8) -0.007(8)
C4 0.020(3) 0.038(4) 0.034(3) 0.000(3) -0.001(2) -0.006(3)
C5 0.023(11) 0.059(15) 0.023(10) 0.005(9) 0.007(8) -0.005(9)
C6 0.018(10) 0.056(14) 0.035(12) -0.006(10) -0.007(9) -0.012(9)
C7 0.022(11) 0.046(13) 0.046(13) -0.012(10) 0.015(9) -0.007(9)
C8 0.020(3) 0.038(4) 0.034(3) 0.000(3) -0.001(2) -0.006(3)
C9 0.032(11) 0.008(9) 0.046(12) -0.001(8) 0.002(9) 0.002(7)
C10 0.018(10) 0.044(13) 0.042(12) -0.001(10) 0.006(9) 0.001(9)
C11 0.028(11) 0.024(11) 0.071(16) -0.002(10) 0.019(11) 0.004(9)
C12 0.034(12) 0.041(13) 0.046(13) 0.011(10) 0.002(10) 0.009(10)
C13 0.035(12) 0.042(13) 0.033(11) 0.011(9) 0.004(9) 0.000(10)
C14 0.030(11) 0.026(10) 0.033(11) 0.011(8) 0.006(9) -0.004(8)
C15 0.030(10) 0.033(11) 0.013(9) 0.007(7) -0.004(7) -0.012(8)
C16 0.037(12) 0.053(14) 0.029(11) 0.014(10) 0.000(9) -0.015(10)
C17 0.026(12) 0.083(18) 0.038(13) 0.002(12) 0.016(10) -0.016(11)
C18 0.020(3) 0.038(4) 0.034(3) 0.000(3) -0.001(2) -0.006(3)
C19 0.025(11) 0.055(14) 0.026(11) 0.000(9) 0.001(9) -0.004(10)
C20 0.020(3) 0.038(4) 0.034(3) 0.000(3) -0.001(2) -0.006(3)
C21 0.020(3) 0.038(4) 0.034(3) 0.000(3) -0.001(2) -0.006(3)
C22 0.025(11) 0.025(11) 0.070(15) -0.002(10) 0.015(10) -0.002(8)
C23 0.07(2) 0.045(16) 0.09(2) -0.009(14) 0.015(16) 0.008(14)
C24 0.055(17) 0.039(15) 0.12(2) -0.014(15) -0.013(16) 0.029(13)
C25 0.045(15) 0.058(17) 0.066(17) -0.001(13) 0.009(12) 0.027(12)
C26 0.039(12) 0.023(10) 0.047(13) -0.003(9) 0.010(10) 0.000(9)
C27 0.028(11) 0.043(12) 0.010(9) 0.004(8) 0.004(8) 0.002(9)
C28 0.026(10) 0.042(12) 0.019(9) -0.019(8) 0.003(8) -0.009(9)
C29 0.023(10) 0.050(13) 0.029(11) -0.011(9) -0.007(8) -0.011(9)
C30 0.031(13) 0.047(14) 0.081(18) 0.007(13) -0.001(12) 0.004(10)
C31 0.024(10) 0.037(11) 0.026(10) -0.005(8) -0.003(8) -0.016(8)
C32 0.020(11) 0.11(2) 0.058(16) -0.042(15) 0.005(10) -0.021(12)
C33 0.020(12) 0.067(18) 0.17(3) -0.068(19) -0.012(15) -0.008(11)
C34 0.020(10) 0.047(12) 0.014(9) -0.006(8) -0.007(7) -0.004(9)
C35 0.018(10) 0.075(16) 0.027(11) -0.010(10) 0.002(8) 0.003(10)
C36 0.044(13) 0.046(14) 0.040(12) -0.018(10) -0.003(10) -0.007(11)
C37 0.020(3) 0.038(4) 0.034(3) 0.000(3) -0.001(2) -0.006(3)
C38 0.056(16) 0.059(17) 0.073(18) -0.043(14) -0.011(14) 0.011(13)
C39 0.048(15) 0.11(2) 0.060(17) -0.063(17) 0.005(13) 0.007(15)
C40 0.028(11) 0.030(11) 0.027(10) -0.008(8) 0.002(8) -0.005(8)
C41 0.036(12) 0.044(13) 0.042(13) 0.004(10) -0.005(10) -0.015(10)
C42 0.024(10) 0.021(9) 0.023(9) -0.009(8) 0.003(8) 0.000(7)
C43 0.036(11) 0.035(11) 0.021(10) -0.007(8) 0.005(8) -0.012(9)
C44 0.056(14) 0.013(10) 0.035(11) 0.007(8) 0.000(10) -0.002(9)
C45 0.034(12) 0.048(13) 0.018(10) -0.004(9) -0.001(8) -0.011(10)
C46 0.014(9) 0.017(9) 0.042(11) 0.002(8) 0.004(8) -0.002(7)
C47 0.048(13) 0.024(10) 0.025(10) 0.006(8) 0.011(9) -0.001(9)
C48 0.041(13) 0.050(14) 0.039(13) 0.011(11) 0.007(10) 0.005(11)
C49 0.040(13) 0.084(18) 0.013(10) -0.001(11) -0.005(9) 0.021(12)
C50 0.030(12) 0.053(14) 0.030(11) -0.007(10) -0.002(9) -0.004(10)
C51 0.035(11) 0.029(11) 0.021(10) 0.002(8) 0.008(8) -0.009(8)
C52 0.049(13) 0.014(9) 0.028(11) 0.008(8) 0.016(9) 0.004(8)
C53 0.039(12) 0.030(11) 0.027(10) -0.010(8) -0.002(9) -0.015(9)
C54 0.020(10) 0.029(11) 0.039(11) 0.004(9) -0.005(8) 0.008(8)
C55 0.045(12) 0.019(10) 0.033(11) 0.004(8) 0.005(9) -0.011(9)
C56 0.09(2) 0.025(12) 0.060(16) 0.002(11) 0.040(15) 0.001(12)
C57 0.055(15) 0.038(13) 0.055(15) -0.020(11) 0.014(12) -0.028(11)
C58 0.028(11) 0.030(12) 0.063(15) -0.018(11) 0.007(10) 0.004(9)
C59 0.020(3) 0.038(4) 0.034(3) 0.000(3) -0.001(2) -0.006(3)
C60 0.012(9) 0.031(11) 0.035(11) 0.001(8) 0.001(8) -0.008(8)
C61 0.033(13) 0.050(14) 0.049(14) -0.004(11) 0.005(10) 0.015(10)
C62 0.028(12) 0.067(16) 0.042(13) -0.019(11) 0.015(10) 0.009(11)
C63 0.020(11) 0.085(18) 0.029(11) -0.012(11) 0.008(9) -0.009(11)
C64 0.032(11) 0.032(11) 0.041(12) -0.020(9) -0.001(9) -0.002(9)
C65 0.020(3) 0.038(4) 0.034(3) 0.000(3) -0.001(2) -0.006(3)
C66 0.020(3) 0.038(4) 0.034(3) 0.000(3) -0.001(2) -0.006(3)
C67 0.016(10) 0.034(11) 0.054(13) -0.003(10) 0.007(9) -0.003(8)
C68 0.032(12) 0.051(14) 0.047(13) 0.002(11) -0.003(10) -0.008(10)
C69 0.035(11) 0.024(10) 0.033(11) 0.010(8) 0.008(9) 0.002(8)
C70 0.067(17) 0.019(11) 0.10(2) -0.015(12) 0.030(15) -0.020(11)
C71 0.050(15) 0.050(15) 0.085(19) 0.008(13) 0.030(14) -0.025(12)
C72 0.020(3) 0.038(4) 0.034(3) 0.000(3) -0.001(2) -0.006(3)
C73 0.025(10) 0.035(11) 0.022(10) -0.007(8) -0.003(8) 0.006(8)
C74 0.018(10) 0.052(14) 0.056(14) -0.002(11) -0.011(9) 0.007(9)
C75 0.043(13) 0.025(11) 0.049(13) 0.019(9) 0.007(10) 0.001(9)
C76 0.024(10) 0.023(10) 0.028(10) -0.004(8) 0.002(8) -0.004(8)
C77 0.030(12) 0.046(14) 0.073(16) -0.032(12) -0.013(11) 0.010(10)
C78 0.013(10) 0.044(12) 0.047(13) 0.001(10) -0.007(9) 0.008(8)
C79 0.031(12) 0.055(14) 0.029(11) -0.011(10) -0.005(9) -0.005(10)
C80 0.023(13) 0.11(2) 0.056(16) 0.022(16) 0.010(11) 0.019(14)
C81 0.030(11) 0.063(15) 0.021(10) 0.004(10) -0.003(9) 0.002(10)
C82 0.070(17) 0.046(14) 0.045(14) 0.032(11) -0.020(13) -0.031(13)
C83 0.040(12) 0.029(11) 0.032(11) 0.007(9) -0.012(9) -0.006(9)
C84 0.035(14) 0.12(3) 0.032(13) 0.034(15) -0.012(11) -0.015(15)
C85 0.032(11) 0.027(11) 0.035(11) 0.002(9) 0.004(9) -0.001(8)
C86 0.024(10) 0.037(11) 0.028(10) -0.005(9) 0.012(8) 0.003(8)
C87 0.043(12) 0.025(10) 0.031(11) -0.003(8) 0.001(9) -0.009(9)
C88 0.056(14) 0.044(13) 0.024(11) -0.003(9) 0.004(10) 0.004(11)
C89 0.039(13) 0.045(14) 0.058(15) -0.005(11) 0.005(11) -0.013(10)
C90 0.044(13) 0.050(14) 0.043(13) -0.023(11) -0.006(11) 0.006(11)

loop_
_atom_type_symbol
_atom_type_description
_atom_type_scat_dispersion_real
_atom_type_scat_dispersion_imag
_atom_type_scat_source
C C 0.0033 0.0016 'International Tables Vol C Tables 4.2.6.8 and 6.1.1.4'
H H 0.0000 0.0000 'International Tables Vol C Tables 4.2.6.8 and 6.1.1.4'
N N 0.0061 0.0033 'International Tables Vol C Tables 4.2.6.8 and 6.1.1.4'
O O 0.0106 0.0060 'International Tables Vol C Tables 4.2.6.8 and 6.1.1.4'
Ir Ir -1.4442 7.9887 'International Tables Vol C Tables 4.2.6.8 and 6.1.1.4'

loop_
_geom_angle_atom_site_label_1
_geom_angle_atom_site_label_2
_geom_angle_atom_site_label_3
_geom_angle
_geom_angle_site_symmetry_1
_geom_angle_site_symmetry_3
N2 Ir1 C2 79.7(6) . .
N2 Ir1 C1 94.6(7) . .
C2 Ir1 C1 87.7(6) . .
N2 Ir1 N1 171.4(5) . .
C2 Ir1 N1 94.0(6) . .
C1 Ir1 N1 79.3(7) . .
N2 Ir1 N4 95.7(5) . .
C2 Ir1 N4 165.7(6) . .
C1 Ir1 N4 106.2(6) . .
N1 Ir1 N4 91.8(5) . .
N2 Ir1 N3 91.3(5) . .
C2 Ir1 N3 104.2(6) . .
C1 Ir1 N3 167.5(6) . .
N1 Ir1 N3 95.9(5) . .
N4 Ir1 N3 62.2(5) . .
N2 Ir1 C27 94.4(6) . .
C2 Ir1 C27 135.7(6) . .
C1 Ir1 C27 136.6(6) . .
N1 Ir1 C27 94.1(5) . .
N4 Ir1 C27 30.5(5) . .
N3 Ir1 C27 31.6(5) . .
C59 Ir2 C46 90.9(7) . .
C59 Ir2 N7 80.2(6) . .
C46 Ir2 N7 91.7(6) . .
C59 Ir2 N6 94.5(6) . .
C46 Ir2 N6 79.0(6) . .
N7 Ir2 N6 169.2(5) . .
C59 Ir2 N9 162.5(7) . .
C46 Ir2 N9 106.1(6) . .
N7 Ir2 N9 95.1(5) . .
N6 Ir2 N9 92.6(5) . .
C59 Ir2 N8 102.0(6) . .
C46 Ir2 N8 166.8(6) . .
N7 Ir2 N8 93.3(5) . .
N6 Ir2 N8 96.9(5) . .
N9 Ir2 N8 61.2(5) . .
C59 Ir2 C72 132.6(7) . .
C46 Ir2 C72 136.5(6) . .
N7 Ir2 C72 94.7(5) . .
N6 Ir2 C72 95.7(6) . .
N9 Ir2 C72 30.4(5) . .
N8 Ir2 C72 30.8(5) . .
C8 N1 C9 109.2(16) . .
C8 N1 Ir1 112.9(13) . .
C9 N1 Ir1 137.6(12) . .
C20 N2 C21 107.8(15) . .
C20 N2 Ir1 114.7(12) . .
C21 N2 Ir1 137.1(12) . .
C27 N3 C31 125.4(14) . .
C27 N3 Ir1 91.8(10) . .
C31 N3 Ir1 139.3(11) . .
C27 N4 C28 120.9(15) . .
C27 N4 Ir1 93.7(10) . .
C28 N4 Ir1 139.8(10) . .
C42 N5 C34 120.0(13) . .
C42 N5 C27 121.0(14) . .
C34 N5 C27 118.9(15) . .
C52 N6 C54 108.8(15) . .
C52 N6 Ir2 111.9(11) . .
C54 N6 Ir2 139.1(12) . .
C65 N7 C66 107.3(15) . .
C65 N7 Ir2 112.3(11) . .
C66 N7 Ir2 139.5(12) . .
C72 N8 C73 128.8(15) . .
C72 N8 Ir2 91.4(11) . .
C73 N8 Ir2 134.4(11) . .
C72 N9 C76 125.9(14) . .
C72 N9 Ir2 92.4(11) . .
C76 N9 Ir2 137.2(11) . .
C72 N10 C81 121.2(15) . .
C72 N10 C86 121.8(14) . .
C81 N10 C86 116.6(14) . .
C20 O1 C22 104.5(14) . .
C8 O2 C10 104.5(13) . .
C52 O3 C55 106.2(14) . .
C65 O4 C69 107.1(13) . .
C4 C1 C3 117.2(17) . .
C4 C1 Ir1 129.2(14) . .
C3 C1 Ir1 113.5(13) . .
C19 C2 C15 117.3(15) . .
C19 C2 Ir1 127.9(13) . .
C15 C2 Ir1 114.7(12) . .
C7 C3 C8 126.3(17) . .
C7 C3 C1 122.1(19) . .
C8 C3 C1 111.6(16) . .
C1 C4 C5 119.5(18) . .
C1 C4 H19 120.4 . .
C5 C4 H19 120.1 . .
C6 C5 C4 121.1(19) . .
C6 C5 H18 119.4 . .
C4 C5 H18 119.6 . .
C5 C6 C7 122.0(18) . .
C5 C6 H17 118.9 . .
C7 C6 H17 119.1 . .
C6 C7 C3 117.8(19) . .
C6 C7 H16 121.2 . .
C3 C7 H16 121.0 . .
N1 C8 O2 112.7(17) . .
N1 C8 C3 122.3(17) . .
O2 C8 C3 124.6(16) . .
C10 C9 C14 121.1(18) . .
C10 C9 N1 105.7(17) . .
C14 C9 N1 133.2(16) . .
C9 C10 C11 123(2) . .
C9 C10 O2 107.9(17) . .
C11 C10 O2 128.7(18) . .
C12 C11 C10 114.5(19) . .
C12 C11 H21 122.8 . .
C10 C11 H21 122.7 . .
C11 C12 C13 124(2) . .
C11 C12 H25 118.1 . .
C13 C12 H25 117.9 . .
C12 C13 C14 120(2) . .
C12 C13 H26 119.9 . .
C14 C13 H26 119.7 . .
C9 C14 C13 116.6(17) . .
C9 C14 H22 121.7 . .
C13 C14 H22 121.7 . .
C16 C15 C2 123.6(17) . .
C16 C15 C20 124.7(17) . .
C2 C15 C20 111.5(15) . .
C17 C16 C15 116.9(19) . .
C17 C16 H3 121.8 . .
C15 C16 H3 121.3 . .
C16 C17 C18 121.3(18) . .
C16 C17 H5 119.1 . .
C18 C17 H5 119.5 . .
C17 C18 C19 120.0(18) . .
C17 C18 H4A 120.0 . .
C19 C18 H4A 120.0 . .
C2 C19 C18 120.6(19) . .
C2 C19 H6 120.0 . .
C18 C19 H6 119.4 . .
N2 C20 O1 113.9(16) . .
N2 C20 C15 119.0(17) . .
O1 C20 C15 127.1(16) . .
C26 C21 N2 136.1(18) . .
C26 C21 C22 118.9(18) . .
N2 C21 C22 105.0(15) . .
C23 C22 O1 128.8(19) . .
C23 C22 C21 122.6(19) . .
O1 C22 C21 108.6(16) . .
C24 C23 C22 116(2) . .
C24 C23 H13 121.8 . .
C22 C23 H13 121.9 . .
C23 C24 C25 120(2) . .
C23 C24 H12 120.0 . .
C25 C24 H12 119.9 . .
C26 C25 C24 123(2) . .
C26 C25 H11 119.0 . .
C24 C25 H11 118.4 . .
C21 C26 C25 119(2) . .
C21 C26 H9 120.4 . .
C25 C26 H9 120.2 . .
N4 C27 N3 112.3(14) . .
N4 C27 N5 124.2(15) . .
N3 C27 N5 123.4(15) . .
N4 C27 Ir1 55.7(8) . .
N3 C27 Ir1 56.6(8) . .
N5 C27 Ir1 178.2(13) . .
N4 C28 C30 111.8(15) . .
N4 C28 C29 106.9(14) . .
C30 C28 C29 111.6(16) . .
N4 C28 H28 108.8 . .
C30 C28 H28 108.8 . .
C29 C28 H28 108.9 . .
C28 C29 H29A 109.3 . .
C28 C29 H29B 109.5 . .
H29A C29 H29B 109.5 . .
C28 C29 H29C 109.6 . .
H29A C29 H29C 109.5 . .
H29B C29 H29C 109.5 . .
C28 C30 H30A 109.6 . .
C28 C30 H30B 109.1 . .
H30A C30 H30B 109.5 . .
C28 C30 H30C 109.8 . .
H30A C30 H30C 109.5 . .
H30B C30 H30C 109.5 . .
N3 C31 C32 106.8(14) . .
N3 C31 C33 111.6(15) . .
C32 C31 C33 111.1(17) . .
N3 C31 H31 109.0 . .
C32 C31 H31 109.0 . .
C33 C31 H31 109.2 . .
C31 C32 H32A 109.5 . .
C31 C32 H32B 109.6 . .
H32A C32 H32B 109.5 . .
C31 C32 H32C 109.3 . .
H32A C32 H32C 109.5 . .
H32B C32 H32C 109.5 . .
C31 C33 H33A 109.4 . .
C31 C33 H33B 109.6 . .
H33A C33 H33B 109.5 . .
C31 C33 H33C 109.5 . .
H33A C33 H33C 109.5 . .
H33B C33 H33C 109.5 . .
C35 C34 C36 120.5(18) . .
C35 C34 N5 118.5(18) . .
C36 C34 N5 121.0(17) . .
C34 C35 C37 119(2) . .
C34 C35 H35 120.4 . .
C37 C35 H35 120.3 . .
C34 C36 C38 121(2) . .
C34 C36 H36 119.3 . .
C38 C36 H36 119.4 . .
C39 C37 C35 120(2) . .
C39 C37 H37 119.9 . .
C35 C37 H37 120.2 . .
C36 C38 C39 115(2) . .
C36 C38 H38 121.8 . .
C39 C38 H38 123.0 . .
C37 C39 C38 123(2) . .
C37 C39 H39 119.0 . .
C38 C39 H39 117.5 . .
C45 C40 C42 123.1(17) . .
C45 C40 H40 118.4 . .
C42 C40 H40 118.5 . .
C45 C41 C44 118.1(19) . .
C45 C41 H41 121.0 . .
C44 C41 H41 121.0 . .
N5 C42 C43 121.1(15) . .
N5 C42 C40 123.0(15) . .
C43 C42 C40 115.9(17) . .
C44 C43 C42 121.8(16) . .
C44 C43 H43 119.1 . .
C42 C43 H43 119.1 . .
C43 C44 C41 121.2(18) . .
C43 C44 H44 119.4 . .
C41 C44 H44 119.5 . .
C40 C45 C41 119.9(17) . .
C40 C45 H45 120.0 . .
C41 C45 H45 120.0 . .
C47 C46 C51 114.6(17) . .
C47 C46 Ir2 116.8(13) . .
C51 C46 Ir2 128.5(13) . .
C48 C47 C46 125.1(18) . .
C48 C47 C52 125.5(18) . .
C46 C47 C52 109.4(16) . .
C47 C48 C49 116(2) . .
C47 C48 H48 121.9 . .
C49 C48 H48 122.1 . .
C50 C49 C48 121.0(19) . .
C50 C49 H49 119.6 . .
C48 C49 H49 119.4 . .
C49 C50 C51 122.5(18) . .
C49 C50 H50 118.7 . .
C51 C50 H50 118.8 . .
C50 C51 C46 120.5(18) . .
C50 C51 H51 119.7 . .
C46 C51 H51 119.8 . .
N6 C52 O3 111.3(16) . .
N6 C52 C47 122.8(16) . .
O3 C52 C47 125.8(17) . .
C58 C53 C54 117.9(19) . .
C58 C53 H53 121.1 . .
C54 C53 H53 121.0 . .
N6 C54 C53 134.5(17) . .
N6 C54 C55 106.7(16) . .
C53 C54 C55 118.7(17) . .
C56 C55 O3 129.6(19) . .
C56 C55 C54 123(2) . .
O3 C55 C54 106.9(14) . .
C55 C56 C57 116(2) . .
C55 C56 H56 122.0 . .
C57 C56 H56 121.8 . .
C58 C57 C56 122.5(19) . .
C58 C57 H57 118.8 . .
C56 C57 H57 118.7 . .
C53 C58 C57 121(2) . .
C53 C58 H58 119.5 . .
C57 C58 H58 119.3 . .
C64 C59 C60 116.6(16) . .
C64 C59 Ir2 129.3(14) . .
C60 C59 Ir2 114.0(12) . .
C65 C60 C61 127.6(18) . .
C65 C60 C59 111.9(16) . .
C61 C60 C59 120.4(16) . .
C62 C61 C60 121(2) . .
C62 C61 H61 119.3 . .
C60 C61 H61 119.4 . .
C61 C62 C63 120.9(18) . .
C61 C62 H62 119.5 . .
C63 C62 H62 119.6 . .
C62 C63 C64 119.0(18) . .
C62 C63 H63 120.4 . .
C64 C63 H63 120.6 . .
C59 C64 C63 121.7(18) . .
C59 C64 H64 119.1 . .
C63 C64 H64 119.2 . .
C60 C65 N7 120.6(17) . .
C60 C65 O4 129.0(17) . .
N7 C65 O4 109.1(14) . .
C69 C66 C67 121.8(16) . .
C69 C66 N7 106.4(15) . .
C67 C66 N7 131.8(17) . .
C68 C67 C66 114.9(18) . .
C68 C67 H67 122.6 . .
C66 C67 H67 122.5 . .
C67 C68 C71 122.6(19) . .
C67 C68 H68 118.6 . .
C71 C68 H68 118.8 . .
C66 C69 C70 123.3(18) . .
C66 C69 O4 109.2(15) . .
C70 C69 O4 127.4(17) . .
C69 C70 C71 115.4(19) . .
C69 C70 H70 122.3 . .
C71 C70 H70 122.3 . .
C68 C71 C70 121.9(19) . .
C68 C71 H71 119.0 . .
C70 C71 H71 119.1 . .
N9 C72 N8 115.0(16) . .
N9 C72 N10 122.5(16) . .
N8 C72 N10 122.5(17) . .
N9 C72 Ir2 57.2(9) . .
N8 C72 Ir2 57.8(9) . .
N10 C72 Ir2 179.6(13) . .
N8 C73 C74 110.6(15) . .
N8 C73 C75 111.5(14) . .
C74 C73 C75 111.8(15) . .
N8 C73 H73 107.5 . .
C74 C73 H73 107.5 . .
C75 C73 H73 107.7 . .
C73 C74 H74A 109.7 . .
C73 C74 H74B 109.5 . .
H74A C74 H74B 109.5 . .
C73 C74 H74C 109.3 . .
H74A C74 H74C 109.5 . .
H74B C74 H74C 109.5 . .
C73 C75 H75A 109.5 . .
C73 C75 H75B 109.5 . .
H75A C75 H75B 109.5 . .
C73 C75 H75C 109.4 . .
H75A C75 H75C 109.5 . .
H75B C75 H75C 109.5 . .
N9 C76 C78 110.0(14) . .
N9 C76 C77 110.0(14) . .
C78 C76 C77 110.7(16) . .
N9 C76 H76 108.7 . .
C78 C76 H76 108.8 . .
C77 C76 H76 108.7 . .
C76 C77 H77A 109.5 . .
C76 C77 H77B 109.5 . .
H77A C77 H77B 109.5 . .
C76 C77 H77C 109.4 . .
H77A C77 H77C 109.5 . .
H77B C77 H77C 109.5 . .
C76 C78 H78A 109.5 . .
C76 C78 H78B 109.5 . .
H78A C78 H78B 109.5 . .
C76 C78 H78C 109.5 . .
H78A C78 H78C 109.5 . .
H78B C78 H78C 109.5 . .
C81 C79 C80 121(2) . .
C81 C79 H79 119.1 . .
C80 C79 H79 119.7 . .
C84 C80 C79 120(2) . .
C84 C80 H80 120.5 . .
C79 C80 H80 119.7 . .
C79 C81 C83 118.6(19) . .
C79 C81 N10 122.1(19) . .
C83 C81 N10 119.3(17) . .
C84 C82 C83 120(2) . .
C84 C82 H82 120.1 . .
C83 C82 H82 120.1 . .
C81 C83 C82 120(2) . .
C81 C83 H83 119.7 . .
C82 C83 H83 120.3 . .
C80 C84 C82 121(2) . .
C80 C84 H84 119.2 . .
C82 C84 H84 120.2 . .
C88 C85 C86 121.2(18) . .
C88 C85 H85 119.4 . .
C86 C85 H85 119.4 . .
C85 C86 C87 116.8(17) . .
C85 C86 N10 122.3(16) . .
C87 C86 N10 120.9(16) . .
C89 C87 C86 120.5(19) . .
C89 C87 H87 119.8 . .
C86 C87 H87 119.6 . .
C90 C88 C85 121.3(19) . .
C90 C88 H88 119.3 . .
C85 C88 H88 119.3 . .
C87 C89 C90 123(2) . .
C87 C89 H89 118.6 . .
C90 C89 H89 118.6 . .
C88 C90 C89 117.2(19) . .
C88 C90 H90 121.4 . .
C89 C90 H90 121.4 . .

loop_
_geom_bond_atom_site_label_1
_geom_bond_atom_site_label_2
_geom_bond_distance
_geom_bond_site_symmetry_2
Ir1 N2 2.043(13) .
Ir1 C2 2.058(15) .
Ir1 C1 2.059(18) .
Ir1 N1 2.112(15) .
Ir1 N4 2.167(13) .
Ir1 N3 2.185(13) .
Ir1 C27 2.617(16) .
Ir2 C59 2.026(18) .
Ir2 C46 2.033(18) .
Ir2 N7 2.057(16) .
Ir2 N6 2.086(13) .
Ir2 N9 2.208(13) .
Ir2 N8 2.220(14) .
Ir2 C72 2.623(19) .
N1 C8 1.27(2) .
N1 C9 1.40(2) .
N2 C20 1.32(2) .
N2 C21 1.40(2) .
N3 C27 1.37(2) .
N3 C31 1.49(2) .
N4 C27 1.33(2) .
N4 C28 1.48(2) .
N5 C42 1.39(2) .
N5 C34 1.43(2) .
N5 C27 1.47(2) .
N6 C52 1.31(2) .
N6 C54 1.39(2) .
N7 C65 1.37(2) .
N7 C66 1.43(2) .
N8 C72 1.34(2) .
N8 C73 1.45(2) .
N9 C72 1.33(2) .
N9 C76 1.47(2) .
N10 C72 1.42(2) .
N10 C81 1.43(2) .
N10 C86 1.45(2) .
O1 C20 1.36(2) .
O1 C22 1.40(2) .
O2 C8 1.36(2) .
O2 C10 1.41(2) .
O3 C52 1.39(2) .
O3 C55 1.39(2) .
O4 C65 1.37(2) .
O4 C69 1.40(2) .
C1 C4 1.41(3) .
C1 C3 1.45(2) .
C2 C19 1.39(2) .
C2 C15 1.41(2) .
C3 C7 1.42(3) .
C3 C8 1.44(3) .
C4 C5 1.43(3) .
C4 H19 0.9500 .
C5 C6 1.37(3) .
C5 H18 0.9500 .
C6 C7 1.38(3) .
C6 H17 0.9500 .
C7 H16 0.9500 .
C9 C10 1.38(2) .
C9 C14 1.39(3) .
C10 C11 1.40(3) .
C11 C12 1.38(3) .
C11 H21 0.9500 .
C12 C13 1.38(3) .
C12 H25 0.9500 .
C13 C14 1.41(3) .
C13 H26 0.9500 .
C14 H22 0.9500 .
C15 C16 1.41(2) .
C15 C20 1.46(2) .
C16 C17 1.38(3) .
C16 H3 0.9500 .
C17 C18 1.40(3) .
C17 H5 0.9500 .
C18 C19 1.41(2) .
C18 H4A 0.9500 .
C19 H6 0.9500 .
C21 C26 1.34(2) .
C21 C22 1.44(3) .
C22 C23 1.40(3) .
C23 C24 1.39(3) .
C23 H13 0.9500 .
C24 C25 1.40(3) .
C24 H12 0.9500 .
C25 C26 1.37(3) .
C25 H11 0.9500 .
C26 H9 0.9500 .
C28 C30 1.52(3) .
C28 C29 1.54(2) .
C28 H28 1.0000 .
C29 H29A 0.9800 .
C29 H29B 0.9800 .
C29 H29C 0.9800 .
C30 H30A 0.9800 .
C30 H30B 0.9800 .
C30 H30C 0.9800 .
C31 C32 1.53(2) .
C31 C33 1.53(3) .
C31 H31 1.0000 .
C32 H32A 0.9800 .
C32 H32B 0.9800 .
C32 H32C 0.9800 .
C33 H33A 0.9800 .
C33 H33B 0.9800 .
C33 H33C 0.9800 .
C34 C35 1.38(3) .
C34 C36 1.40(3) .
C35 C37 1.41(3) .
C35 H35 0.9500 .
C36 C38 1.42(3) .
C36 H36 0.9500 .
C37 C39 1.33(3) .
C37 H37 0.9500 .
C38 C39 1.43(4) .
C38 H38 0.9500 .
C39 H39 0.9500 .
C40 C45 1.38(3) .
C40 C42 1.43(2) .
C40 H40 0.9500 .
C41 C45 1.39(3) .
C41 C44 1.43(3) .
C41 H41 0.9500 .
C42 C43 1.40(2) .
C43 C44 1.38(3) .
C43 H43 0.9500 .
C44 H44 0.9500 .
C45 H45 0.9500 .
C46 C47 1.42(2) .
C46 C51 1.43(2) .
C47 C48 1.41(3) .
C47 C52 1.43(3) .
C48 C49 1.42(3) .
C48 H48 0.9500 .
C49 C50 1.35(3) .
C49 H49 0.9500 .
C50 C51 1.40(3) .
C50 H50 0.9500 .
C51 H51 0.9500 .
C53 C58 1.38(2) .
C53 C54 1.41(2) .
C53 H53 0.9500 .
C54 C55 1.42(2) .
C55 C56 1.37(3) .
C56 C57 1.39(3) .
C56 H56 0.9500 .
C57 C58 1.39(3) .
C57 H57 0.9500 .
C58 H58 0.9500 .
C59 C64 1.39(2) .
C59 C60 1.48(2) .
C60 C65 1.36(2) .
C60 C61 1.40(2) .
C61 C62 1.36(3) .
C61 H61 0.9500 .
C62 C63 1.42(3) .
C62 H62 0.9500 .
C63 C64 1.43(3) .
C63 H63 0.9500 .
C64 H64 0.9500 .
C66 C69 1.37(2) .
C66 C67 1.42(2) .
C67 C68 1.39(3) .
C67 H67 0.9500 .
C68 C71 1.39(3) .
C68 H68 0.9500 .
C69 C70 1.38(2) .
C70 C71 1.40(3) .
C70 H70 0.9500 .
C71 H71 0.9500 .
C73 C74 1.49(2) .
C73 C75 1.57(2) .
C73 H73 1.0000 .
C74 H74A 0.9800 .
C74 H74B 0.9800 .
C74 H74C 0.9800 .
C75 H75A 0.9800 .
C75 H75B 0.9800 .
C75 H75C 0.9800 .
C76 C78 1.48(2) .
C76 C77 1.60(2) .
C76 H76 1.0000 .
C77 H77A 0.9800 .
C77 H77B 0.9800 .
C77 H77C 0.9800 .
C78 H78A 0.9800 .
C78 H78B 0.9800 .
C78 H78C 0.9800 .
C79 C81 1.38(3) .
C79 C80 1.39(3) .
C79 H79 0.9500 .
C80 C84 1.37(4) .
C80 H80 0.9500 .
C81 C83 1.40(3) .
C82 C84 1.37(3) .
C82 C83 1.40(3) .
C82 H82 0.9500 .
C83 H83 0.9500 .
C84 H84 0.9500 .
C85 C88 1.40(3) .
C85 C86 1.40(3) .
C85 H85 0.9500 .
C86 C87 1.42(2) .
C87 C89 1.36(3) .
C87 H87 0.9500 .
C88 C90 1.38(3) .
C88 H88 0.9500 .
C89 C90 1.39(3) .
C89 H89 0.9500 .
C90 H90 0.9500 .
